data_7118821
loop_
_publ_author_name
'Breit, Nora C.'
'Eisenhut, Carsten'
'Inoue, Shigeyoshi'

_publ_section_title
;
 Phosphinosilylenes as a novel ligand system for heterobimetallic
 complexes.
;
_journal_issue 32
_journal_name_full 'Chemical communications (Cambridge, England)'
_journal_page_first 5523
_journal_page_last 5526
_journal_paper_doi 10.1039/c6cc00601a
_journal_volume 52
_journal_year 2016
_chemical_formula_sum 'C19 H25 Fe N2 O4 P Si'
_chemical_formula_weight 460.32
_chemical_name_systematic
; 
 ? 
;
_space_group_IT_number 19
_symmetry_cell_setting orthorhombic
_symmetry_space_group_name_Hall 'P 2ac 2ab'
_symmetry_space_group_name_H-M 'P 21 21 21'
_atom_sites_solution_hydrogens geom
_atom_sites_solution_primary direct
_atom_sites_solution_secondary difmap
_audit_creation_method
;
CrysAlisPro, Agilent Technologies,
Version 1.171.37.31 (release 14-01-2014 CrysAlis171 .NET)
(compiled Jan 14 2014,18:38:05)
;
_audit_update_record
;
2015-11-09 deposited with the CCDC.
2016-03-01 downloaded from the CCDC.
;
_cell_angle_alpha 90.00
_cell_angle_beta 90.00
_cell_angle_gamma 90.00
_cell_formula_units_Z 4
_cell_length_a 12.57230(10)
_cell_length_b 13.31840(10)
_cell_length_c 13.69390(10)
_cell_measurement_reflns_used 5878
_cell_measurement_temperature 150.00(10)
_cell_measurement_theta_max 73.4450
_cell_measurement_theta_min 3.2270
_cell_volume 2292.95(3)
_computing_cell_refinement
;
CrysAlisPro, Agilent Technologies,
Version 1.171.37.31 (release 14-01-2014 CrysAlis171 .NET)
(compiled Jan 14 2014,18:38:05)
;
_computing_data_collection
;
CrysAlisPro, Agilent Technologies,
Version 1.171.37.31 (release 14-01-2014 CrysAlis171 .NET)
(compiled Jan 14 2014,18:38:05)
;
_computing_data_reduction
;
CrysAlisPro, Agilent Technologies,
Version 1.171.37.31 (release 14-01-2014 CrysAlis171 .NET)
(compiled Jan 14 2014,18:38:05)
;
_computing_structure_refinement 'SHELXL-97 (Sheldrick, 1997)'
_computing_structure_solution 'SHELXS-97 (Sheldrick, 1990)'
_diffrn_ambient_environment N~2~
_diffrn_ambient_temperature 150.00(10)
_diffrn_measured_fraction_theta_full 0.999
_diffrn_measured_fraction_theta_max 1.000
_diffrn_measurement_device 'four-circle diffractometer'
_diffrn_measurement_device_type 'SuperNova, Single source at offset, Atlas'
_diffrn_radiation_monochromator mirror
_diffrn_radiation_probe x-ray
_diffrn_radiation_type 'Cu K\a'
_diffrn_radiation_wavelength 1.54184
_diffrn_reflns_av_R_equivalents 0.0331
_diffrn_reflns_av_sigmaI/netI 0.0371
_diffrn_reflns_limit_h_max 15
_diffrn_reflns_limit_h_min -8
_diffrn_reflns_limit_k_max 15
_diffrn_reflns_limit_k_min -15
_diffrn_reflns_limit_l_max 16
_diffrn_reflns_limit_l_min -15
_diffrn_reflns_number 8934
_diffrn_reflns_theta_full 67.46
_diffrn_reflns_theta_max 67.46
_diffrn_reflns_theta_min 4.63
_diffrn_source 'sealed X-ray tube'
_diffrn_source_type 'SuperNova (Cu) X-ray Source'
_exptl_absorpt_coefficient_mu 6.653
_exptl_absorpt_correction_T_max 1.00000
_exptl_absorpt_correction_T_min 0.33064
_exptl_absorpt_correction_type multi-scan
_exptl_absorpt_process_details
;
CrysAlisPro, Agilent Technologies,
Version 1.171.37.35 (release 13-08-2014 CrysAlis171 .NET)
(compiled Aug 13 2014,18:06:01)
Empirical absorption correction using spherical harmonics,
 implemented in SCALE3 ABSPACK scaling algorithm.
;
_exptl_crystal_colour colorless
_exptl_crystal_density_diffrn 1.333
_exptl_crystal_density_method 'not measured'
_exptl_crystal_description bipyramidal
_exptl_crystal_F_000 960
_exptl_crystal_size_max 0.350
_exptl_crystal_size_mid 0.220
_exptl_crystal_size_min 0.164
_refine_diff_density_max 0.372
_refine_diff_density_min -0.319
_refine_diff_density_rms 0.058
_refine_ls_abs_structure_details 'Flack H D (1983), Acta Cryst. A39, 876-881'
_refine_ls_abs_structure_Flack -0.009(3)
_refine_ls_extinction_method none
_refine_ls_goodness_of_fit_ref 1.041
_refine_ls_hydrogen_treatment mixed
_refine_ls_matrix_type full
_refine_ls_number_parameters 267
_refine_ls_number_reflns 4089
_refine_ls_number_restraints 0
_refine_ls_restrained_S_all 1.041
_refine_ls_R_factor_all 0.0333
_refine_ls_R_factor_gt 0.0301
_refine_ls_shift/su_max 0.000
_refine_ls_shift/su_mean 0.000
_refine_ls_structure_factor_coef Fsqd
_refine_ls_weighting_details 'calc w=1/[\s^2^(Fo^2^)+(0.0454P)^2^+0.0750P] where P=(Fo^2^+2Fc^2^)/3'
_refine_ls_weighting_scheme calc
_refine_ls_wR_factor_gt 0.0756
_refine_ls_wR_factor_ref 0.0774
_reflns_number_gt 3861
_reflns_number_total 4089
_reflns_threshold_expression >2sigma(I)
_cod_data_source_file c6cc00601a2.cif
_cod_data_source_block 4
_cod_depositor_comments 'Adding full bibliography for 7118819--7118822.cif.'
_cod_original_sg_symbol_H-M P212121
_cod_database_code 7118821

loop_
_symmetry_equiv_pos_as_xyz
'x, y, z'
'-x+1/2, -y, z+1/2'
'x+1/2, -y+1/2, -z'
'-x, y+1/2, -z+1/2'

loop_
_atom_site_label
_atom_site_type_symbol
_atom_site_fract_x
_atom_site_fract_y
_atom_site_fract_z
_atom_site_U_iso_or_equiv
_atom_site_adp_type
_atom_site_occupancy
_atom_site_symmetry_multiplicity
_atom_site_calc_flag
_atom_site_refinement_flags
Fe1 Fe 0.04420(3) 0.48165(3) 0.23162(3) 0.02469(11) Uani 1 1 d .
Si1 Si 0.10819(4) 0.49017(5) 0.07909(4) 0.01975(13) Uani 1 1 d .
P1 P 0.28126(5) 0.52632(7) 0.05392(6) 0.04232(19) Uani 1 1 d .
N2 N 0.06902(14) 0.39774(13) -0.01293(13) 0.0173(4) Uani 1 1 d .
N1 N 0.03636(16) 0.55529(14) -0.01893(13) 0.0209(4) Uani 1 1 d .
C4 C -0.0520(2) 0.45690(18) -0.33126(17) 0.0281(5) Uani 1 1 d .
H4 H -0.0188 0.4652 -0.3931 0.034 Uiso 1 1 calc R
O1 O -0.0687(2) 0.47517(17) 0.41905(14) 0.0566(6) Uani 1 1 d .
C1 C 0.01982(16) 0.46833(16) -0.06521(15) 0.0168(4) Uani 1 1 d .
C2 C -0.04143(18) 0.45442(15) -0.15658(15) 0.0171(4) Uani 1 1 d .
C19 C 0.1499(3) 0.3986(2) 0.2614(2) 0.0422(7) Uani 1 1 d .
C3 C 0.00727(17) 0.46557(17) -0.24677(16) 0.0226(5) Uani 1 1 d .
H3 H 0.0813 0.4792 -0.2504 0.027 Uiso 1 1 calc R
C8 C -0.0060(2) 0.65801(17) -0.03578(18) 0.0292(6) Uani 1 1 d .
O3 O -0.14205(15) 0.40994(14) 0.12394(14) 0.0372(4) Uani 1 1 d .
C7 C -0.14989(19) 0.43384(19) -0.15113(18) 0.0271(5) Uani 1 1 d .
H7 H -0.1835 0.4263 -0.0895 0.033 Uiso 1 1 calc R
C17 C 0.0775(2) 0.6096(2) 0.24655(19) 0.0370(6) Uani 1 1 d .
C18 C -0.0691(2) 0.43768(19) 0.16732(17) 0.0271(5) Uani 1 1 d .
O2 O 0.0984(2) 0.69324(16) 0.26048(17) 0.0579(6) Uani 1 1 d .
C5 C -0.1597(2) 0.4361(2) -0.32588(19) 0.0325(6) Uani 1 1 d .
H5 H -0.2003 0.4299 -0.3841 0.039 Uiso 1 1 calc R
C6 C -0.20827(19) 0.4244(2) -0.2365(2) 0.0359(6) Uani 1 1 d .
H6 H -0.2822 0.4098 -0.2333 0.043 Uiso 1 1 calc R
C16 C -0.0230(2) 0.4765(2) 0.34642(18) 0.0372(6) Uani 1 1 d .
C15 C 0.1400(2) 0.24562(19) 0.0568(2) 0.0378(7) Uani 1 1 d .
H15A H 0.2069 0.2811 0.0691 0.057 Uiso 1 1 calc R
H15B H 0.1545 0.1742 0.0462 0.057 Uiso 1 1 calc R
H15C H 0.0927 0.2535 0.1132 0.057 Uiso 1 1 calc R
C12 C 0.0866(2) 0.28940(17) -0.03387(19) 0.0267(5) Uani 1 1 d .
C9 C -0.0206(3) 0.6827(2) -0.1428(2) 0.0413(7) Uani 1 1 d .
H9A H 0.0458 0.6694 -0.1780 0.062 Uiso 1 1 calc R
H9B H -0.0394 0.7538 -0.1497 0.062 Uiso 1 1 calc R
H9C H -0.0776 0.6411 -0.1700 0.062 Uiso 1 1 calc R
C13 C -0.0179(3) 0.23528(19) -0.0515(3) 0.0482(8) Uani 1 1 d .
H13A H -0.0671 0.2497 0.0022 0.072 Uiso 1 1 calc R
H13B H -0.0051 0.1628 -0.0550 0.072 Uiso 1 1 calc R
H13C H -0.0491 0.2584 -0.1131 0.072 Uiso 1 1 calc R
C10 C 0.0798(3) 0.7289(2) 0.0048(3) 0.0567(10) Uani 1 1 d .
H10A H 0.0911 0.7145 0.0742 0.085 Uiso 1 1 calc R
H10B H 0.0564 0.7986 -0.0029 0.085 Uiso 1 1 calc R
H10C H 0.1464 0.7187 -0.0310 0.085 Uiso 1 1 calc R
O4 O 0.2186(2) 0.3454(2) 0.28372(17) 0.0690(8) Uani 1 1 d .
C11 C -0.1089(3) 0.6683(3) 0.0203(3) 0.0624(11) Uani 1 1 d .
H11A H -0.1641 0.6275 -0.0110 0.094 Uiso 1 1 calc R
H11B H -0.1310 0.7389 0.0207 0.094 Uiso 1 1 calc R
H11C H -0.0983 0.6453 0.0876 0.094 Uiso 1 1 calc R
C14 C 0.1606(3) 0.2785(2) -0.1215(2) 0.0485(8) Uani 1 1 d .
H14A H 0.1244 0.3025 -0.1804 0.073 Uiso 1 1 calc R
H14B H 0.1798 0.2077 -0.1298 0.073 Uiso 1 1 calc R
H14C H 0.2251 0.3182 -0.1105 0.073 Uiso 1 1 calc R
H1 H 0.324(4) 0.445(3) 0.100(3) 0.096(15) Uiso 1 1 d .
H2 H 0.282(4) 0.507(4) -0.042(4) 0.115(17) Uiso 1 1 d .

loop_
_atom_site_aniso_label
_atom_site_aniso_U_11
_atom_site_aniso_U_22
_atom_site_aniso_U_33
_atom_site_aniso_U_23
_atom_site_aniso_U_13
_atom_site_aniso_U_12
Fe1 0.0367(2) 0.02350(18) 0.01384(17) 0.00057(14) -0.00287(14) 0.00389(16)
Si1 0.0229(3) 0.0202(3) 0.0161(3) 0.0003(2) -0.0040(2) -0.0025(2)
P1 0.0250(3) 0.0598(5) 0.0422(4) 0.0012(4) -0.0060(3) -0.0127(3)
N2 0.0187(9) 0.0167(9) 0.0165(9) -0.0007(7) -0.0027(7) 0.0027(7)
N1 0.0293(10) 0.0160(9) 0.0174(9) 0.0022(7) -0.0037(8) -0.0017(8)
C4 0.0361(13) 0.0305(13) 0.0176(11) -0.0032(9) -0.0010(9) 0.0052(11)
O1 0.0975(17) 0.0513(12) 0.0210(10) 0.0063(9) 0.0167(10) 0.0156(13)
C1 0.0152(9) 0.0197(11) 0.0154(10) -0.0008(8) 0.0024(7) -0.0008(8)
C2 0.0180(10) 0.0157(10) 0.0178(10) -0.0006(8) -0.0039(8) 0.0013(9)
C19 0.0595(18) 0.0464(16) 0.0209(13) 0.0023(12) -0.0095(13) 0.0123(14)
C3 0.0209(10) 0.0270(12) 0.0201(11) -0.0025(9) 0.0005(8) -0.0002(8)
C8 0.0493(15) 0.0137(11) 0.0247(13) 0.0053(9) -0.0012(10) 0.0049(10)
O3 0.0294(10) 0.0427(11) 0.0394(11) -0.0046(9) 0.0031(9) -0.0064(8)
C7 0.0201(11) 0.0357(13) 0.0255(13) 0.0056(10) 0.0000(9) -0.0006(11)
C17 0.0504(16) 0.0409(16) 0.0197(13) -0.0038(11) -0.0055(11) -0.0023(12)
C18 0.0357(14) 0.0255(12) 0.0201(12) 0.0009(9) 0.0078(10) 0.0027(11)
O2 0.0923(17) 0.0352(11) 0.0461(13) -0.0150(10) -0.0109(13) -0.0160(11)
C5 0.0303(13) 0.0377(14) 0.0295(14) -0.0039(11) -0.0152(11) 0.0055(11)
C6 0.0223(12) 0.0476(16) 0.0379(15) 0.0014(13) -0.0093(11) -0.0002(11)
C16 0.0589(17) 0.0308(13) 0.0217(13) 0.0043(11) -0.0028(11) 0.0084(14)
C15 0.0492(16) 0.0229(13) 0.0414(17) 0.0005(11) -0.0129(13) 0.0124(12)
C12 0.0331(13) 0.0183(11) 0.0289(13) -0.0031(10) -0.0063(10) 0.0095(9)
C9 0.067(2) 0.0222(13) 0.0349(16) 0.0080(11) -0.0096(14) 0.0035(13)
C13 0.0516(18) 0.0177(13) 0.075(2) -0.0066(14) -0.0228(16) -0.0001(12)
C10 0.101(3) 0.0215(14) 0.0477(19) 0.0068(13) -0.0256(19) -0.0122(16)
O4 0.0803(18) 0.0822(18) 0.0444(14) -0.0004(13) -0.0221(12) 0.0480(16)
C11 0.077(2) 0.0461(19) 0.064(2) 0.0181(16) 0.0268(19) 0.0368(19)
C14 0.063(2) 0.0468(18) 0.0358(16) -0.0079(14) 0.0063(14) 0.0290(16)

loop_
_atom_type_symbol
_atom_type_description
_atom_type_scat_dispersion_real
_atom_type_scat_dispersion_imag
_atom_type_scat_source
C C 0.0181 0.0091 'International Tables Vol C Tables 4.2.6.8 and 6.1.1.4'
H H 0.0000 0.0000 'International Tables Vol C Tables 4.2.6.8 and 6.1.1.4'
N N 0.0311 0.0180 'International Tables Vol C Tables 4.2.6.8 and 6.1.1.4'
O O 0.0492 0.0322 'International Tables Vol C Tables 4.2.6.8 and 6.1.1.4'
Si Si 0.2541 0.3302 'International Tables Vol C Tables 4.2.6.8 and 6.1.1.4'
P P 0.2955 0.4335 'International Tables Vol C Tables 4.2.6.8 and 6.1.1.4'
Fe Fe -1.1336 3.1974 'International Tables Vol C Tables 4.2.6.8 and 6.1.1.4'

loop_
_geom_angle_atom_site_label_1
_geom_angle_atom_site_label_2
_geom_angle_atom_site_label_3
_geom_angle
C17 Fe1 C18 124.49(12)
C17 Fe1 C19 113.37(14)
C18 Fe1 C19 120.60(13)
C17 Fe1 C16 92.71(13)
C18 Fe1 C16 92.55(12)
C19 Fe1 C16 97.34(13)
C17 Fe1 Si1 88.50(9)
C18 Fe1 Si1 80.94(8)
C19 Fe1 Si1 88.68(10)
C16 Fe1 Si1 172.79(9)
N2 Si1 N1 71.44(8)
N2 Si1 Fe1 120.75(6)
N1 Si1 Fe1 121.93(7)
N2 Si1 P1 107.35(7)
N1 Si1 P1 105.20(7)
Fe1 Si1 P1 119.97(3)
C1 N2 C12 130.47(19)
C1 N2 Si1 91.16(13)
C12 N2 Si1 138.21(15)
C1 N1 C8 131.95(19)
C1 N1 Si1 90.80(13)
C8 N1 Si1 136.45(16)
C3 C4 C5 120.0(2)
N2 C1 N1 106.50(17)
N2 C1 C2 127.34(19)
N1 C1 C2 126.15(19)
N2 C1 Si1 53.15(11)
N1 C1 Si1 53.42(10)
C2 C1 Si1 177.75(15)
C3 C2 C7 120.1(2)
C3 C2 C1 120.64(19)
C7 C2 C1 119.2(2)
O4 C19 Fe1 177.9(3)
C4 C3 C2 119.9(2)
N1 C8 C11 108.1(2)
N1 C8 C9 113.2(2)
C11 C8 C9 111.6(3)
N1 C8 C10 105.0(2)
C11 C8 C10 111.2(3)
C9 C8 C10 107.6(2)
C6 C7 C2 119.4(2)
O2 C17 Fe1 177.1(3)
O3 C18 Fe1 178.7(2)
C6 C5 C4 120.2(2)
C5 C6 C7 120.3(2)
O1 C16 Fe1 177.8(3)
N2 C12 C13 111.3(2)
N2 C12 C14 109.6(2)
C13 C12 C14 111.0(2)
N2 C12 C15 106.2(2)
C13 C12 C15 109.2(2)
C14 C12 C15 109.6(2)

loop_
_geom_bond_atom_site_label_1
_geom_bond_atom_site_label_2
_geom_bond_distance
Fe1 C17 1.767(3)
Fe1 C18 1.774(3)
Fe1 C19 1.777(3)
Fe1 C16 1.786(3)
Fe1 Si1 2.2412(7)
Si1 N2 1.8291(19)
Si1 N1 1.8355(19)
Si1 P1 2.2551(9)
N2 C1 1.334(3)
N2 C12 1.488(3)
N1 C1 1.337(3)
N1 C8 1.486(3)
C4 C3 1.381(3)
C4 C5 1.384(4)
O1 C16 1.149(3)
C1 C2 1.481(3)
C2 C3 1.386(3)
C2 C7 1.393(3)
C19 O4 1.158(4)
C8 C11 1.511(4)
C8 C9 1.513(4)
C8 C10 1.537(4)
O3 C18 1.153(3)
C7 C6 1.386(3)
C17 O2 1.160(3)
C5 C6 1.377(4)
C15 C12 1.527(3)
C12 C13 1.518(4)
C12 C14 1.525(4)
